data_2227276
loop_
_publ_author_name
'Bellovi\<cov\'a, Lenka'
'Ko\<z\'i\<sek, Jozef'
'Doh\'a\<no\<sov\'a, Jana'
'L\'asikov\'a, Angelika'
'Gracza, Tibor'

_publ_section_title
;
 <i>rac</i>-(3a<i>R</i>,6a<i>R</i>)-(<i>E</i>)-Methyl
 2-(3a-methylperhydrofuro[3,2-<i>b</i>]furan-2-ylidene)acetate
;
_journal_coeditor_code BV2142
_journal_issue 9
_journal_name_full 'Acta Crystallographica Section E'
_journal_page_first o2381
_journal_paper_doi 10.1107/S1600536810032101
_journal_volume 66
_journal_year 2010
_chemical_formula_iupac 'C10 H14 O4'
_chemical_formula_moiety 'C10 H14 O4'
_chemical_formula_sum 'C10 H14 O4'
_chemical_formula_weight 198.21
_chemical_name_systematic
;
<i>rac</i>-(3a<i>R</i>,6a<i>R</i>)-(<i>E</i>)-methyl
2-(3a-methylperhydrofuro[3,2-<i>b</i>]furan-2-ylidene)acetate
;
_space_group_IT_number 14
_symmetry_cell_setting monoclinic
_symmetry_space_group_name_Hall '-P 2yn'
_symmetry_space_group_name_H-M 'P 1 21/n 1'
_atom_sites_solution_hydrogens geom
_atom_sites_solution_primary direct
_atom_sites_solution_secondary difmap
_audit_creation_method SHELXL-97
_cell_angle_alpha 90.00
_cell_angle_beta 101.510(10)
_cell_angle_gamma 90.00
_cell_formula_units_Z 8
_cell_length_a 12.1590(10)
_cell_length_b 5.8100(3)
_cell_length_c 28.5090(10)
_cell_measurement_reflns_used 35551
_cell_measurement_temperature 293(2)
_cell_measurement_theta_max 29.5349
_cell_measurement_theta_min 3.5743
_cell_volume 1973.5(2)
_computing_cell_refinement 'CrysAlis CCD (Oxford Diffraction, 2009)'
_computing_data_collection 'CrysAlis CCD (Oxford Diffraction, 2009)'
_computing_data_reduction 'CrysAlis RED (Oxford Diffraction, 2009)'
_computing_molecular_graphics 'DIAMOND (Brandenburg, 1998)'
_computing_publication_material 'enCIFer (Allen <i>et al.</i>, 2004)'
_computing_structure_refinement 'SHELXL97 (Sheldrick, 2008)'
_computing_structure_solution 'SHELXS97 (Sheldrick, 2008)'
_diffrn_ambient_temperature 293(2)
_diffrn_detector_area_resol_mean 10.4340
_diffrn_measured_fraction_theta_full 0.997
_diffrn_measured_fraction_theta_max 0.998
_diffrn_measurement_device_type 'Oxford Diffraction Gemini R CCD'
_diffrn_measurement_method
;
Rotation method data acquisition using \w and \f scans
;
_diffrn_radiation_monochromator graphite
_diffrn_radiation_source 'Enhance (Mo) X-ray Source'
_diffrn_radiation_type MoK\a
_diffrn_radiation_wavelength 0.71073
_diffrn_reflns_av_R_equivalents 0.0237
_diffrn_reflns_av_sigmaI/netI 0.0087
_diffrn_reflns_limit_h_max 15
_diffrn_reflns_limit_h_min -15
_diffrn_reflns_limit_k_max 7
_diffrn_reflns_limit_k_min -7
_diffrn_reflns_limit_l_max 35
_diffrn_reflns_limit_l_min -35
_diffrn_reflns_number 59312
_diffrn_reflns_theta_full 25.00
_diffrn_reflns_theta_max 26.37
_diffrn_reflns_theta_min 3.58
_exptl_absorpt_coefficient_mu 0.10268
_exptl_absorpt_correction_T_max 0.988
_exptl_absorpt_correction_T_min 0.941
_exptl_absorpt_correction_type analytical
_exptl_absorpt_process_details
;
[CrysAlis Pro (Oxford Diffraction, 2010); analytical numeric absorption
correction using a multi-faceted crystal model based on expressions derived
by Clark & Reid (1995)]
;
_exptl_crystal_colour colorless
_exptl_crystal_density_diffrn 1.334
_exptl_crystal_density_method 'not measured'
_exptl_crystal_description block
_exptl_crystal_F_000 848
_exptl_crystal_size_max 0.835
_exptl_crystal_size_mid 0.360
_exptl_crystal_size_min 0.124
_refine_diff_density_max 0.321
_refine_diff_density_min -0.221
_refine_ls_extinction_coef 0.0031(7)
_refine_ls_extinction_expression Fc^*^=kFc[1+0.001xFc^2^\l^3^/sin(2\q)]^-1/4^
_refine_ls_extinction_method 'SHELXL97 (Sheldrick, 2008)'
_refine_ls_goodness_of_fit_ref 1.045
_refine_ls_hydrogen_treatment constr
_refine_ls_matrix_type full
_refine_ls_number_parameters 254
_refine_ls_number_reflns 4025
_refine_ls_number_restraints 0
_refine_ls_restrained_S_all 1.045
_refine_ls_R_factor_all 0.0417
_refine_ls_R_factor_gt 0.0362
_refine_ls_shift/su_max 0.001
_refine_ls_shift/su_mean 0.000
_refine_ls_structure_factor_coef Fsqd
_refine_ls_weighting_details 'calc w=1/[\s^2^(Fo^2^)+(0.0375P)^2^+1.2579P] where P=(Fo^2^+2Fc^2^)/3'
_refine_ls_weighting_scheme calc
_refine_ls_wR_factor_gt 0.0867
_refine_ls_wR_factor_ref 0.0911
_reflns_number_gt 3571
_reflns_number_total 4033
_reflns_threshold_expression I>2sigma(I)
_cod_data_source_file bv2142.cif
_cod_data_source_block I
_cod_original_sg_symbol_H-M 'P 21/n'
_cod_database_code 2227276
_cod_database_fobs_code 2227276

loop_
_symmetry_equiv_pos_as_xyz
'x, y, z'
'-x+1/2, y+1/2, -z+1/2'
'-x, -y, -z'
'x-1/2, -y-1/2, z-1/2'

loop_
_atom_site_type_symbol
_atom_site_label
_atom_site_fract_x
_atom_site_fract_y
_atom_site_fract_z
_atom_site_U_iso_or_equiv
_atom_site_adp_type
_atom_site_calc_flag
_atom_site_refinement_flags
_atom_site_occupancy
_atom_site_disorder_assembly
_atom_site_disorder_group
C C2 0.35925(10) 0.2368(2) 0.34753(4) 0.0173(3) Uani d . 1 . .
C C3 0.35197(10) 0.4998(2) 0.34359(4) 0.0174(3) Uani d . 1 . .
H H3A 0.4074 0.5638 0.3265 0.021 Uiso calc R 1 . .
C C4 0.36899(10) 0.5847(2) 0.39470(4) 0.0195(3) Uani d . 1 . .
H H4B 0.3319 0.7311 0.3967 0.023 Uiso calc R 1 . .
H H4A 0.4481 0.5997 0.4089 0.023 Uiso calc R 1 . .
C C5 0.31418(11) 0.3932(2) 0.41825(4) 0.0212(3) Uani d . 1 . .
H H5B 0.3475 0.3829 0.4521 0.025 Uiso calc R 1 . .
H H5A 0.2344 0.4214 0.4149 0.025 Uiso calc R 1 . .
C C7 0.18323(10) 0.3541(2) 0.30141(4) 0.0177(3) Uani d . 1 . .
C C8 0.26323(10) 0.1555(2) 0.30792(4) 0.0192(3) Uani d . 1 . .
H H8B 0.2897 0.1237 0.2786 0.023 Uiso calc R 1 . .
H H8A 0.2282 0.0180 0.3175 0.023 Uiso calc R 1 . .
C C9 0.47359(10) 0.1376(2) 0.34558(5) 0.0212(3) Uani d . 1 . .
H H9C 0.4713 -0.0270 0.3484 0.025 Uiso calc R 1 . .
H H9B 0.5286 0.1989 0.3715 0.025 Uiso calc R 1 . .
H H9A 0.4933 0.1779 0.3157 0.025 Uiso calc R 1 . .
C C10 0.07393(10) 0.3673(2) 0.28094(4) 0.0197(3) Uani d . 1 . .
H H10A 0.0379 0.5089 0.2799 0.024 Uiso calc R 1 . .
C C11 0.01014(10) 0.1674(2) 0.26033(4) 0.0189(3) Uani d . 1 . .
C C14 -0.16945(12) 0.0392(3) 0.22261(6) 0.0306(3) Uani d . 1 . .
H H14C -0.2446 0.0946 0.2118 0.037 Uiso calc R 1 . .
H H14B -0.1693 -0.0791 0.2461 0.037 Uiso calc R 1 . .
H H14A -0.1416 -0.0225 0.1960 0.037 Uiso calc R 1 . .
C C16 0.86595(10) 0.9608(2) 0.38508(4) 0.0190(3) Uani d . 1 . .
C C17 0.96259(11) 1.0068(2) 0.42723(4) 0.0200(3) Uani d . 1 . .
H H17A 0.9589 1.1601 0.4412 0.024 Uiso calc R 1 . .
C C18 1.06680(11) 0.9721(2) 0.40691(5) 0.0247(3) Uani d . 1 . .
H H18B 1.1303 0.9277 0.4316 0.030 Uiso calc R 1 . .
H H18A 1.0857 1.1098 0.3910 0.030 Uiso calc R 1 . .
C C19 1.03089(11) 0.7781(3) 0.37159(5) 0.0255(3) Uani d . 1 . .
H H19B 1.0714 0.7855 0.3456 0.031 Uiso calc R 1 . .
H H19A 1.0452 0.6299 0.3873 0.031 Uiso calc R 1 . .
C C21 0.85362(10) 0.7177(2) 0.45081(4) 0.0177(3) Uani d . 1 . .
C C22 0.78158(10) 0.8268(2) 0.40773(4) 0.0206(3) Uani d . 1 . .
H H22B 0.7264 0.9290 0.4169 0.025 Uiso calc R 1 . .
H H22A 0.7431 0.7111 0.3859 0.025 Uiso calc R 1 . .
C C23 0.81782(12) 1.1718(2) 0.35705(5) 0.0270(3) Uani d . 1 . .
H H23C 0.7581 1.1263 0.3314 0.032 Uiso calc R 1 . .
H H23B 0.8756 1.2467 0.3442 0.032 Uiso calc R 1 . .
H H23A 0.7893 1.2760 0.3779 0.032 Uiso calc R 1 . .
C C24 0.83161(10) 0.5412(2) 0.47796(4) 0.0190(3) Uani d . 1 . .
H H24A 0.8872 0.4903 0.5031 0.023 Uiso calc R 1 . .
C C25 0.72309(11) 0.4285(2) 0.46889(4) 0.0201(3) Uani d . 1 . .
C C28 0.61577(12) 0.1322(3) 0.49483(5) 0.0279(3) Uani d . 1 . .
H H28C 0.6234 0.0062 0.5170 0.033 Uiso calc R 1 . .
H H28B 0.5913 0.0751 0.4628 0.033 Uiso calc R 1 . .
H H28A 0.5615 0.2395 0.5021 0.033 Uiso calc R 1 . .
O O1 0.33343(8) 0.18484(15) 0.39400(3) 0.0210(2) Uani d . 1 . .
O O6 0.23724(7) 0.54910(15) 0.31945(3) 0.0197(2) Uani d . 1 . .
O O12 0.04472(8) -0.02687(16) 0.25726(3) 0.0231(2) Uani d . 1 . .
O O13 -0.09856(7) 0.22621(17) 0.24354(3) 0.0248(2) Uani d . 1 . .
O O15 0.91270(7) 0.81006(17) 0.35392(3) 0.0232(2) Uani d . 1 . .
O O20 0.95504(7) 0.82156(16) 0.46110(3) 0.0205(2) Uani d . 1 . .
O O26 0.64051(8) 0.48260(19) 0.43955(4) 0.0318(3) Uani d . 1 . .
O O27 0.72256(7) 0.24603(16) 0.49859(3) 0.0239(2) Uani d . 1 . .

loop_
_atom_site_aniso_label
_atom_site_aniso_U_11
_atom_site_aniso_U_22
_atom_site_aniso_U_33
_atom_site_aniso_U_12
_atom_site_aniso_U_13
_atom_site_aniso_U_23
C2 0.0185(6) 0.0160(6) 0.0180(6) -0.0016(5) 0.0051(5) -0.0007(5)
C3 0.0155(6) 0.0168(6) 0.0198(6) -0.0014(5) 0.0032(4) 0.0003(5)
C4 0.0191(6) 0.0178(6) 0.0204(6) 0.0004(5) 0.0012(5) -0.0026(5)
C5 0.0257(6) 0.0192(6) 0.0193(6) 0.0023(5) 0.0059(5) -0.0015(5)
C7 0.0227(6) 0.0163(6) 0.0147(5) -0.0028(5) 0.0050(5) -0.0003(5)
C8 0.0192(6) 0.0168(6) 0.0217(6) -0.0007(5) 0.0041(5) -0.0019(5)
C9 0.0190(6) 0.0199(6) 0.0246(6) 0.0001(5) 0.0044(5) -0.0008(5)
C10 0.0214(6) 0.0181(6) 0.0189(6) 0.0016(5) 0.0024(5) -0.0004(5)
C11 0.0195(6) 0.0226(6) 0.0150(5) -0.0006(5) 0.0041(5) 0.0002(5)
C14 0.0212(7) 0.0321(8) 0.0356(8) -0.0056(6) -0.0011(6) -0.0088(6)
C16 0.0199(6) 0.0196(6) 0.0176(6) 0.0025(5) 0.0041(5) -0.0012(5)
C17 0.0246(6) 0.0179(6) 0.0168(6) -0.0026(5) 0.0022(5) 0.0013(5)
C18 0.0198(6) 0.0295(7) 0.0242(6) -0.0041(5) 0.0029(5) 0.0051(6)
C19 0.0200(6) 0.0307(7) 0.0265(7) 0.0047(5) 0.0062(5) 0.0011(6)
C21 0.0163(6) 0.0210(6) 0.0160(6) 0.0008(5) 0.0032(4) -0.0031(5)
C22 0.0178(6) 0.0242(6) 0.0195(6) 0.0029(5) 0.0029(5) 0.0025(5)
C23 0.0314(7) 0.0261(7) 0.0234(6) 0.0069(6) 0.0052(5) 0.0065(6)
C24 0.0166(6) 0.0231(6) 0.0165(6) 0.0007(5) 0.0012(4) 0.0012(5)
C25 0.0206(6) 0.0233(6) 0.0171(6) -0.0001(5) 0.0055(5) -0.0002(5)
C28 0.0256(7) 0.0306(7) 0.0281(7) -0.0105(6) 0.0070(5) 0.0010(6)
O1 0.0282(5) 0.0169(4) 0.0198(4) -0.0007(4) 0.0090(4) 0.0002(3)
O6 0.0196(4) 0.0157(4) 0.0214(4) -0.0003(3) -0.0013(3) -0.0007(3)
O12 0.0236(5) 0.0209(5) 0.0239(5) -0.0012(4) 0.0029(4) -0.0036(4)
O13 0.0181(4) 0.0262(5) 0.0274(5) -0.0016(4) -0.0014(4) -0.0060(4)
O15 0.0203(5) 0.0283(5) 0.0209(4) 0.0026(4) 0.0038(4) -0.0062(4)
O20 0.0195(4) 0.0232(5) 0.0175(4) -0.0042(4) 0.0003(3) 0.0037(4)
O26 0.0184(5) 0.0438(6) 0.0305(5) -0.0051(4) -0.0022(4) 0.0121(5)
O27 0.0211(5) 0.0237(5) 0.0264(5) -0.0046(4) 0.0033(4) 0.0048(4)

loop_
_atom_type_symbol
_atom_type_description
_atom_type_scat_dispersion_real
_atom_type_scat_dispersion_imag
_atom_type_scat_source
C C 0.0033 0.0016 'International Tables Vol C Tables 4.2.6.8 and 6.1.1.4'
H H 0.0000 0.0000 'International Tables Vol C Tables 4.2.6.8 and 6.1.1.4'
O O 0.0106 0.0060 'International Tables Vol C Tables 4.2.6.8 and 6.1.1.4'

loop_
_geom_angle_atom_site_label_1
_geom_angle_atom_site_label_2
_geom_angle_atom_site_label_3
_geom_angle_site_symmetry_1
_geom_angle_site_symmetry_3
_geom_angle
_geom_angle_publ_flag
O1 C2 C9 . . 108.71(10) ?
O1 C2 C8 . . 109.72(10) ?
C9 C2 C8 . . 115.22(10) ?
O1 C2 C3 . . 104.73(10) ?
C9 C2 C3 . . 114.60(10) ?
C8 C2 C3 . . 103.27(10) ?
O6 C3 C4 . . 108.98(10) ?
O6 C3 C2 . . 105.46(9) ?
C4 C3 C2 . . 105.03(10) ?
O6 C3 H3A . . 112.3 ?
C4 C3 H3A . . 112.3 ?
C2 C3 H3A . . 112.3 ?
C3 C4 C5 . . 101.48(10) ?
C3 C4 H4B . . 111.5 ?
C5 C4 H4B . . 111.5 ?
C3 C4 H4A . . 111.5 ?
C5 C4 H4A . . 111.5 ?
H4B C4 H4A . . 109.3 ?
O1 C5 C4 . . 106.05(10) ?
O1 C5 H5B . . 110.5 ?
C4 C5 H5B . . 110.5 ?
O1 C5 H5A . . 110.5 ?
C4 C5 H5A . . 110.5 ?
H5B C5 H5A . . 108.7 ?
C10 C7 O6 . . 118.61(11) ?
C10 C7 C8 . . 131.31(12) ?
O6 C7 C8 . . 110.06(10) ?
C7 C8 C2 . . 103.59(10) ?
C7 C8 H8B . . 111.0 ?
C2 C8 H8B . . 111.0 ?
C7 C8 H8A . . 111.0 ?
C2 C8 H8A . . 111.0 ?
H8B C8 H8A . . 109.0 ?
C2 C9 H9C . . 109.5 ?
C2 C9 H9B . . 109.5 ?
H9C C9 H9B . . 109.5 ?
C2 C9 H9A . . 109.5 ?
H9C C9 H9A . . 109.5 ?
H9B C9 H9A . . 109.5 ?
C7 C10 C11 . . 122.15(12) ?
C7 C10 H10A . . 118.9 ?
C11 C10 H10A . . 118.9 ?
O12 C11 O13 . . 122.40(12) ?
O12 C11 C10 . . 127.40(12) ?
O13 C11 C10 . . 110.20(11) ?
O13 C14 H14C . . 109.5 ?
O13 C14 H14B . . 109.5 ?
H14C C14 H14B . . 109.5 ?
O13 C14 H14A . . 109.5 ?
H14C C14 H14A . . 109.5 ?
H14B C14 H14A . . 109.5 ?
O15 C16 C23 . . 108.93(10) ?
O15 C16 C17 . . 104.78(10) ?
C23 C16 C17 . . 115.38(11) ?
O15 C16 C22 . . 109.33(10) ?
C23 C16 C22 . . 114.41(11) ?
C17 C16 C22 . . 103.44(10) ?
O20 C17 C18 . . 108.89(10) ?
O20 C17 C16 . . 104.54(10) ?
C18 C17 C16 . . 104.34(10) ?
O20 C17 H17A . . 112.8 ?
C18 C17 H17A . . 112.8 ?
C16 C17 H17A . . 112.8 ?
C17 C18 C19 . . 101.64(10) ?
C17 C18 H18B . . 111.4 ?
C19 C18 H18B . . 111.4 ?
C17 C18 H18A . . 111.4 ?
C19 C18 H18A . . 111.4 ?
H18B C18 H18A . . 109.3 ?
O15 C19 C18 . . 105.78(11) ?
O15 C19 H19B . . 110.6 ?
C18 C19 H19B . . 110.6 ?
O15 C19 H19A . . 110.6 ?
C18 C19 H19A . . 110.6 ?
H19B C19 H19A . . 108.7 ?
C24 C21 O20 . . 119.59(11) ?
C24 C21 C22 . . 130.07(11) ?
O20 C21 C22 . . 110.34(11) ?
C21 C22 C16 . . 103.27(10) ?
C21 C22 H22B . . 111.1 ?
C16 C22 H22B . . 111.1 ?
C21 C22 H22A . . 111.1 ?
C16 C22 H22A . . 111.1 ?
H22B C22 H22A . . 109.1 ?
C16 C23 H23C . . 109.5 ?
C16 C23 H23B . . 109.5 ?
H23C C23 H23B . . 109.5 ?
C16 C23 H23A . . 109.5 ?
H23C C23 H23A . . 109.5 ?
H23B C23 H23A . . 109.5 ?
C21 C24 C25 . . 121.40(11) ?
C21 C24 H24A . . 119.3 ?
C25 C24 H24A . . 119.3 ?
O26 C25 O27 . . 121.75(12) ?
O26 C25 C24 . . 127.21(12) ?
O27 C25 C24 . . 111.04(11) ?
O27 C28 H28C . . 109.5 ?
O27 C28 H28B . . 109.5 ?
H28C C28 H28B . . 109.5 ?
O27 C28 H28A . . 109.5 ?
H28C C28 H28A . . 109.5 ?
H28B C28 H28A . . 109.5 ?
C5 O1 C2 . . 110.45(9) ?
C7 O6 C3 . . 111.12(9) ?
C11 O13 C14 . . 114.63(11) ?
C19 O15 C16 . . 110.61(9) ?
C21 O20 C17 . . 111.13(9) ?
C25 O27 C28 . . 115.34(10) ?

loop_
_geom_bond_atom_site_label_1
_geom_bond_atom_site_label_2
_geom_bond_site_symmetry_2
_geom_bond_distance
_geom_bond_publ_flag
C2 O1 . 1.4529(14) ?
C2 C9 . 1.5164(17) ?
C2 C8 . 1.5283(17) ?
C2 C3 . 1.5333(17) ?
C3 O6 . 1.4555(14) ?
C3 C4 . 1.5131(17) ?
C3 H3A . 0.9800 ?
C4 C5 . 1.5203(18) ?
C4 H4B . 0.9700 ?
C4 H4A . 0.9700 ?
C5 O1 . 1.4359(15) ?
C5 H5B . 0.9700 ?
C5 H5A . 0.9700 ?
C7 C10 . 1.3428(18) ?
C7 O6 . 1.3581(15) ?
C7 C8 . 1.4967(17) ?
C8 H8B . 0.9700 ?
C8 H8A . 0.9700 ?
C9 H9C . 0.9600 ?
C9 H9B . 0.9600 ?
C9 H9A . 0.9600 ?
C10 C11 . 1.4537(17) ?
C10 H10A . 0.9300 ?
C11 O12 . 1.2139(16) ?
C11 O13 . 1.3565(15) ?
C14 O13 . 1.4403(16) ?
C14 H14C . 0.9600 ?
C14 H14B . 0.9600 ?
C14 H14A . 0.9600 ?
C16 O15 . 1.4424(15) ?
C16 C23 . 1.5157(18) ?
C16 C17 . 1.5274(17) ?
C16 C22 . 1.5297(17) ?
C17 O20 . 1.4610(15) ?
C17 C18 . 1.5082(18) ?
C17 H17A . 0.9800 ?
C18 C19 . 1.517(2) ?
C18 H18B . 0.9700 ?
C18 H18A . 0.9700 ?
C19 O15 . 1.4369(15) ?
C19 H19B . 0.9700 ?
C19 H19A . 0.9700 ?
C21 C24 . 1.3433(18) ?
C21 O20 . 1.3516(15) ?
C21 C22 . 1.4994(17) ?
C22 H22B . 0.9700 ?
C22 H22A . 0.9700 ?
C23 H23C . 0.9600 ?
C23 H23B . 0.9600 ?
C23 H23A . 0.9600 ?
C24 C25 . 1.4494(17) ?
C24 H24A . 0.9300 ?
C25 O26 . 1.2131(16) ?
C25 O27 . 1.3576(16) ?
C28 O27 . 1.4420(15) ?
C28 H28C . 0.9600 ?
C28 H28B . 0.9600 ?
C28 H28A . 0.9600 ?

loop_
_geom_torsion_atom_site_label_1
_geom_torsion_atom_site_label_2
_geom_torsion_atom_site_label_3
_geom_torsion_atom_site_label_4
_geom_torsion_site_symmetry_1
_geom_torsion_site_symmetry_2
_geom_torsion_site_symmetry_3
_geom_torsion_site_symmetry_4
_geom_torsion
_geom_torsion_publ_flag
O1 C2 C3 O6 . . . . -92.66(10) ?
C9 C2 C3 O6 . . . . 148.30(10) ?
C8 C2 C3 O6 . . . . 22.21(12) ?
O1 C2 C3 C4 . . . . 22.40(10) ?
C9 C2 C3 C4 . . . . -96.62(12) ?
C8 C2 C3 C4 . . . . 137.27(10) ?
O6 C3 C4 C5 . . . . 79.11(11) ?
C2 C3 C4 C5 . . . . -33.49(12) ?
C3 C4 C5 O1 . . . . 33.07(12) ?
C10 C7 C8 C2 . . . . -161.49(13) ?
O6 C7 C8 C2 . . . . 19.87(13) ?
O1 C2 C8 C7 . . . . 86.28(11) ?
C9 C2 C8 C7 . . . . -150.66(10) ?
C3 C2 C8 C7 . . . . -24.94(12) ?
O6 C7 C10 C11 . . . . 179.36(11) ?
C8 C7 C10 C11 . . . . 0.8(2) ?
C7 C10 C11 O12 . . . . -2.6(2) ?
C7 C10 C11 O13 . . . . 177.98(11) ?
O15 C16 C17 O20 . . . . -88.79(11) ?
C23 C16 C17 O20 . . . . 151.40(10) ?
C22 C16 C17 O20 . . . . 25.73(12) ?
O15 C16 C17 C18 . . . . 25.50(10) ?
C23 C16 C17 C18 . . . . -94.26(13) ?
C22 C16 C17 C18 . . . . 140.03(11) ?
O20 C17 C18 C19 . . . . 76.14(12) ?
C16 C17 C18 C19 . . . . -35.04(13) ?
C17 C18 C19 O15 . . . . 32.43(13) ?
C24 C21 C22 C16 . . . . -162.75(13) ?
O20 C21 C22 C16 . . . . 16.47(13) ?
O15 C16 C22 C21 . . . . 85.89(11) ?
C23 C16 C22 C21 . . . . -151.64(11) ?
C17 C16 C22 C21 . . . . -25.31(12) ?
O20 C21 C24 C25 . . . . 178.52(11) ?
C22 C21 C24 C25 . . . . -2.3(2) ?
C21 C24 C25 O26 . . . . -4.7(2) ?
C21 C24 C25 O27 . . . . 175.91(11) ?
C4 C5 O1 C2 . . . . -20.25(13) ?
C9 C2 O1 C5 . . . . 121.59(11) ?
C8 C2 O1 C5 . . . . -111.59(11) ?
C3 C2 O1 C5 . . . . -1.33(13) ?
C10 C7 O6 C3 . . . . 175.36(11) ?
C8 C7 O6 C3 . . . . -5.81(13) ?
C4 C3 O6 C7 . . . . -123.13(11) ?
C2 C3 O6 C7 . . . . -10.82(13) ?
O12 C11 O13 C14 . . . . 0.98(17) ?
C10 C11 O13 C14 . . . . -179.57(11) ?
C18 C19 O15 C16 . . . . -17.45(14) ?
C23 C16 O15 C19 . . . . 119.00(12) ?
C17 C16 O15 C19 . . . . -4.99(13) ?
C22 C16 O15 C19 . . . . -115.31(11) ?
C24 C21 O20 C17 . . . . 179.38(11) ?
C22 C21 O20 C17 . . . . 0.07(14) ?
C18 C17 O20 C21 . . . . -127.75(11) ?
C16 C17 O20 C21 . . . . -16.70(13) ?
O26 C25 O27 C28 . . . . -3.84(18) ?
C24 C25 O27 C28 . . . . 175.63(11) ?
